data_4302188
loop_
_publ_author_name
'Iliya Todorov'
'Duck Young Chung'
'Linhui Ye'
'Arthur J. Freeman'
'Mercouri G. Kanatzidis'

_publ_section_title
;
Synthesis, Structure and Charge Transport Properties of Yb5Al2Sb6: A Zintl
Phase with Incomplete Electron Transfer
;
_journal_name_full 'Inorganic Chemistry'
_journal_page_first 4768
_journal_page_last 4776
_journal_paper_doi 10.1021/ic900035a
_journal_volume 48
_journal_year 2009
_chemical_formula_sum 'Al2 Sb6 Sr0.85 Yb4.15'
_chemical_formula_weight 1572.78
_chemical_name_common Sr0.85Yb4.15Al2Sb6
_chemical_name_systematic
;
 ?
;
_space_group_IT_number 55
_symmetry_cell_setting orthorhombic
_symmetry_space_group_name_Hall '-P 2 2ab'
_symmetry_space_group_name_H-M 'P b a m'
_atom_sites_solution_primary direct
_atom_sites_solution_secondary difmap
_audit_creation_method SHELXL-97
_cell_angle_alpha 90.00
_cell_angle_beta 90.00
_cell_angle_gamma 90.00
_cell_formula_units_Z 2
_cell_length_a 7.3313(15)
_cell_length_b 23.118(5)
_cell_length_c 4.4497(9)
_cell_measurement_reflns_used 8824
_cell_measurement_temperature 293(2)
_cell_measurement_theta_max 33.70
_cell_measurement_theta_min 2.81
_cell_volume 754.2(3)
_computing_cell_refinement 'STOE X-AREA'
_computing_data_collection 'STOE X-AREA'
_computing_data_reduction 'STOE X-RED'
_computing_molecular_graphics 'CrystalMaker 1.3.4, 2006)'
_computing_publication_material 'Btuker SHELXTL'
_computing_structure_refinement 'SHELXL-97 (Sheldrick, 1997)'
_computing_structure_solution 'SHELXS-97 (Sheldrick, 1990)'
_diffrn_ambient_temperature 293(2)
_diffrn_detector_area_resol_mean 6.67
_diffrn_measured_fraction_theta_full 0.996
_diffrn_measured_fraction_theta_max 0.996
_diffrn_measurement_device_type 'STOE IPDS 2T'
_diffrn_measurement_method 'rotation method'
_diffrn_radiation_monochromator 'plane graphite'
_diffrn_radiation_source 'sealed X-ray tube, long-fine focus'
_diffrn_radiation_type MoK\a
_diffrn_radiation_wavelength 0.71073
_diffrn_reflns_av_R_equivalents 0.0928
_diffrn_reflns_av_sigmaI/netI 0.0444
_diffrn_reflns_limit_h_max 11
_diffrn_reflns_limit_h_min -11
_diffrn_reflns_limit_k_max 35
_diffrn_reflns_limit_k_min -35
_diffrn_reflns_limit_l_max 6
_diffrn_reflns_limit_l_min -6
_diffrn_reflns_number 9843
_diffrn_reflns_theta_full 33.32
_diffrn_reflns_theta_max 33.32
_diffrn_reflns_theta_min 3.53
_exptl_absorpt_coefficient_mu 39.041
_exptl_absorpt_correction_T_max 0.6751
_exptl_absorpt_correction_T_min 0.2322
_exptl_absorpt_correction_type integration
_exptl_crystal_colour black
_exptl_crystal_density_diffrn 6.943
_exptl_crystal_density_method 'not measured'
_exptl_crystal_description bar
_exptl_crystal_F_000 1309
_exptl_crystal_size_max 0.3
_exptl_crystal_size_mid 0.09
_exptl_crystal_size_min 0.05
_refine_diff_density_max 4.927
_refine_diff_density_min -3.218
_refine_diff_density_rms 0.594
_refine_ls_extinction_method none
_refine_ls_goodness_of_fit_ref 1.094
_refine_ls_hydrogen_treatment none
_refine_ls_matrix_type full
_refine_ls_number_parameters 42
_refine_ls_number_reflns 1617
_refine_ls_number_restraints 0
_refine_ls_restrained_S_all 1.094
_refine_ls_R_factor_all 0.0369
_refine_ls_R_factor_gt 0.0342
_refine_ls_shift/su_max 0.001
_refine_ls_shift/su_mean 0.000
_refine_ls_structure_factor_coef Fsqd
_refine_ls_weighting_details 'calc w=1/[\s^2^(Fo^2^)+(0.0458P)^2^+9.9807P] where P=(Fo^2^+2Fc^2^)/3'
_refine_ls_weighting_scheme calc
_refine_ls_wR_factor_gt 0.0884
_refine_ls_wR_factor_ref 0.0899
_reflns_number_gt 1530
_reflns_number_total 1617
_reflns_threshold_expression I>4u(I)
_cod_data_source_file ic900035a_si_003.cif
_cod_data_source_block Sr0.85Yb4.15Al2Sb6
_cod_depositor_comments
;
The following automatic conversions were performed:
'_symmetry_cell_setting' value 'Orthorhombic' changed to 'orthorhombic'
according to '/home/saulius/struct/CIF-dictionaries/cif_core.dic'
dictionary named 'cif_core.dic' version 2.4.1 from 2010-06-29.

Automatic conversion script
Id: cif_fix_enum 1527 2010-12-29 10:47:43Z saulius 
;
_cod_database_code 4302188

loop_
_symmetry_equiv_pos_as_xyz
'x, y, z'
'-x, -y, z'
'-x+1/2, y+1/2, -z'
'x+1/2, -y+1/2, -z'
'-x, -y, -z'
'x, y, -z'
'x-1/2, -y-1/2, z'
'-x-1/2, y-1/2, z'

loop_
_atom_site_label
_atom_site_type_symbol
_atom_site_fract_x
_atom_site_fract_y
_atom_site_fract_z
_atom_site_U_iso_or_equiv
_atom_site_adp_type
_atom_site_occupancy
_atom_site_symmetry_multiplicity
_atom_site_calc_flag
_atom_site_refinement_flags
_atom_site_disorder_assembly
_atom_site_disorder_group
Yb1 Yb 0.55006(8) 0.08945(2) 0.0000 0.01171(17) Uani 0.572(6) 2 d SP . .
Sr1 Sr 0.55006(8) 0.08945(2) 0.0000 0.01171(17) Uani 0.428(6) 2 d SP . .
Yb2 Yb 1.0000 0.0000 0.0000 0.01091(13) Uani 1 4 d S . .
Yb3 Yb 0.73379(5) 0.251501(16) 0.0000 0.01052(11) Uani 1 2 d S . .
Sb1 Sb 0.98070(8) 0.13574(3) 0.0000 0.00886(13) Uani 1 2 d S . .
Sb2 Sb 0.48443(8) 0.19004(3) -0.5000 0.01020(13) Uani 1 2 d S . .
Sb3 Sb 0.30033(8) 0.00703(3) -0.5000 0.01100(13) Uani 1 2 d S . .
Al1 Al 0.1863(4) 0.12316(13) -0.5000 0.0103(5) Uani 1 2 d S . .

loop_
_atom_site_aniso_label
_atom_site_aniso_U_11
_atom_site_aniso_U_22
_atom_site_aniso_U_33
_atom_site_aniso_U_23
_atom_site_aniso_U_13
_atom_site_aniso_U_12
Yb1 0.0180(3) 0.0078(2) 0.0094(2) 0.000 0.000 0.00103(16)
Sr1 0.0180(3) 0.0078(2) 0.0094(2) 0.000 0.000 0.00103(16)
Yb2 0.0112(2) 0.0091(3) 0.0124(2) 0.000 0.000 0.00095(15)
Yb3 0.01100(17) 0.00889(18) 0.01168(19) 0.000 0.000 -0.00037(11)
Sb1 0.0115(2) 0.0062(2) 0.0089(2) 0.000 0.000 -0.00059(16)
Sb2 0.0129(2) 0.0112(3) 0.0065(2) 0.000 0.000 -0.00237(17)
Sb3 0.0132(2) 0.0102(2) 0.0096(3) 0.000 0.000 0.00145(18)
Al1 0.0106(10) 0.0104(11) 0.0098(11) 0.000 0.000 -0.0006(9)

loop_
_atom_type_symbol
_atom_type_description
_atom_type_scat_dispersion_real
_atom_type_scat_dispersion_imag
_atom_type_scat_source
Al Al 0.0645 0.0514 'International Tables Vol C Tables 4.2.6.8 and 6.1.1.4'
Sr Sr -1.5307 3.2498 'International Tables Vol C Tables 4.2.6.8 and 6.1.1.4'
Sb Sb -0.5866 1.5461 'International Tables Vol C Tables 4.2.6.8 and 6.1.1.4'
Yb Yb -0.3850 5.5486 'International Tables Vol C Tables 4.2.6.8 and 6.1.1.4'

loop_
_exptl_crystal_face_index_h
_exptl_crystal_face_index_k
_exptl_crystal_face_index_l
_exptl_crystal_face_perp_dist
0 -3 7 0.0268
-1 -3 7 0.0469
-3 1 -2 0.0785
0 -1 -4 0.0327
3 2 -5 0.1770
0 1 4 0.0258
-1 1 7 0.0302
0 3 -7 0.0037

loop_
_geom_angle_atom_site_label_1
_geom_angle_atom_site_label_2
_geom_angle_atom_site_label_3
_geom_angle
_geom_angle_site_symmetry_1
_geom_angle_site_symmetry_3
_geom_angle_publ_flag
Sb2 Yb1 Sb2 86.27(3) 1_556 . ?
Sb2 Yb1 Sb1 84.871(18) 1_556 . ?
Sb2 Yb1 Sb1 84.871(18) . . ?
Sb2 Yb1 Sb3 169.24(2) 1_556 5_654 ?
Sb2 Yb1 Sb3 94.038(19) . 5_654 ?
Sb1 Yb1 Sb3 84.448(19) . 5_654 ?
Sb2 Yb1 Sb3 94.038(19) 1_556 5_655 ?
Sb2 Yb1 Sb3 169.24(2) . 5_655 ?
Sb1 Yb1 Sb3 84.448(19) . 5_655 ?
Sb3 Yb1 Sb3 83.67(2) 5_654 5_655 ?
Sb2 Yb1 Sb3 139.13(2) 1_556 . ?
Sb2 Yb1 Sb3 82.845(19) . . ?
Sb1 Yb1 Sb3 132.768(15) . . ?
Sb3 Yb1 Sb3 51.38(2) 5_654 . ?
Sb3 Yb1 Sb3 103.60(2) 5_655 . ?
Sb2 Yb1 Sb3 82.845(19) 1_556 1_556 ?
Sb2 Yb1 Sb3 139.13(2) . 1_556 ?
Sb1 Yb1 Sb3 132.768(15) . 1_556 ?
Sb3 Yb1 Sb3 103.60(2) 5_654 1_556 ?
Sb3 Yb1 Sb3 51.38(2) 5_655 1_556 ?
Sb3 Yb1 Sb3 80.20(2) . 1_556 ?
Sb2 Yb1 Al1 99.21(4) 1_556 . ?
Sb2 Yb1 Al1 46.00(5) . . ?
Sb1 Yb1 Al1 129.74(4) . . ?
Sb3 Yb1 Al1 88.62(4) 5_654 . ?
Sb3 Yb1 Al1 144.06(5) 5_655 . ?
Sb3 Yb1 Al1 47.24(5) . . ?
Sb3 Yb1 Al1 97.25(4) 1_556 . ?
Sb2 Yb1 Al1 46.00(5) 1_556 1_556 ?
Sb2 Yb1 Al1 99.21(4) . 1_556 ?
Sb1 Yb1 Al1 129.74(4) . 1_556 ?
Sb3 Yb1 Al1 144.06(5) 5_654 1_556 ?
Sb3 Yb1 Al1 88.62(4) 5_655 1_556 ?
Sb3 Yb1 Al1 97.25(4) . 1_556 ?
Sb3 Yb1 Al1 47.24(5) 1_556 1_556 ?
Al1 Yb1 Al1 77.37(6) . 1_556 ?
Sb2 Yb1 Yb2 120.320(16) 1_556 . ?
Sb2 Yb1 Yb2 120.320(16) . . ?
Sb1 Yb1 Yb2 50.808(18) . . ?
Sb3 Yb1 Yb2 50.675(12) 5_654 . ?
Sb3 Yb1 Yb2 50.675(12) 5_655 . ?
Sb3 Yb1 Yb2 98.982(19) . . ?
Sb3 Yb1 Yb2 98.982(19) 1_556 . ?
Al1 Yb1 Yb2 138.69(3) . . ?
Al1 Yb1 Yb2 138.69(3) 1_556 . ?
Sb2 Yb1 Yb3 51.504(15) 1_556 . ?
Sb2 Yb1 Yb3 51.504(15) . . ?
Sb1 Yb1 Yb3 51.499(14) . . ?
Sb3 Yb1 Yb3 121.193(18) 5_654 . ?
Sb3 Yb1 Yb3 121.193(18) 5_655 . ?
Sb3 Yb1 Yb3 134.296(14) . . ?
Sb3 Yb1 Yb3 134.296(14) 1_556 . ?
Al1 Yb1 Yb3 92.72(5) . . ?
Al1 Yb1 Yb3 92.72(5) 1_556 . ?
Yb2 Yb1 Yb3 102.306(19) . . ?
Sb2 Yb1 Yb1 132.672(16) 1_556 5_655 ?
Sb2 Yb1 Yb1 132.672(16) . 5_655 ?
Sb1 Yb1 Yb1 118.79(2) . 5_655 ?
Sb3 Yb1 Yb1 53.068(15) 5_654 5_655 ?
Sb3 Yb1 Yb1 53.068(15) 5_655 5_655 ?
Sb3 Yb1 Yb1 50.528(14) . 5_655 ?
Sb3 Yb1 Yb1 50.528(14) 1_556 5_655 ?
Al1 Yb1 Yb1 94.86(5) . 5_655 ?
Al1 Yb1 Yb1 94.86(5) 1_556 5_655 ?
Yb2 Yb1 Yb1 67.982(17) . 5_655 ?
Yb3 Yb1 Yb1 170.29(2) . 5_655 ?
Sb3 Yb2 Sb3 180.0 1_656 5_654 ?
Sb3 Yb2 Sb3 90.44(2) 1_656 1_655 ?
Sb3 Yb2 Sb3 89.56(2) 5_654 1_655 ?
Sb3 Yb2 Sb3 89.56(2) 1_656 5_655 ?
Sb3 Yb2 Sb3 90.44(2) 5_654 5_655 ?
Sb3 Yb2 Sb3 180.00(2) 1_655 5_655 ?
Sb3 Yb2 Sb1 88.845(13) 1_656 . ?
Sb3 Yb2 Sb1 91.155(13) 5_654 . ?
Sb3 Yb2 Sb1 88.845(13) 1_655 . ?
Sb3 Yb2 Sb1 91.155(13) 5_655 . ?
Sb3 Yb2 Sb1 91.155(13) 1_656 5_755 ?
Sb3 Yb2 Sb1 88.845(13) 5_654 5_755 ?
Sb3 Yb2 Sb1 91.155(13) 1_655 5_755 ?
Sb3 Yb2 Sb1 88.845(13) 5_655 5_755 ?
Sb1 Yb2 Sb1 180.0 . 5_755 ?
Sb3 Yb2 Yb1 124.587(13) 1_656 . ?
Sb3 Yb2 Yb1 55.413(13) 5_654 . ?
Sb3 Yb2 Yb1 124.587(13) 1_655 . ?
Sb3 Yb2 Yb1 55.413(13) 5_655 . ?
Sb1 Yb2 Yb1 55.336(14) . . ?
Sb1 Yb2 Yb1 124.664(14) 5_755 . ?
Sb3 Yb2 Yb1 55.413(13) 1_656 5_755 ?
Sb3 Yb2 Yb1 124.587(13) 5_654 5_755 ?
Sb3 Yb2 Yb1 55.413(13) 1_655 5_755 ?
Sb3 Yb2 Yb1 124.587(13) 5_655 5_755 ?
Sb1 Yb2 Yb1 124.664(14) . 5_755 ?
Sb1 Yb2 Yb1 55.336(14) 5_755 5_755 ?
Yb1 Yb2 Yb1 180.000(13) . 5_755 ?
Sb3 Yb2 Sr1 55.413(13) 1_656 5_755 ?
Sb3 Yb2 Sr1 124.587(13) 5_654 5_755 ?
Sb3 Yb2 Sr1 55.413(13) 1_655 5_755 ?
Sb3 Yb2 Sr1 124.587(13) 5_655 5_755 ?
Sb1 Yb2 Sr1 124.664(14) . 5_755 ?
Sb1 Yb2 Sr1 55.336(14) 5_755 5_755 ?
Yb1 Yb2 Sr1 180.000(13) . 5_755 ?
Yb1 Yb2 Sr1 0.000(15) 5_755 5_755 ?
Sb3 Yb2 Sr1 49.553(12) 1_656 1_655 ?
Sb3 Yb2 Sr1 130.447(13) 5_654 1_655 ?
Sb3 Yb2 Sr1 49.553(12) 1_655 1_655 ?
Sb3 Yb2 Sr1 130.447(13) 5_655 1_655 ?
Sb1 Yb2 Sr1 65.435(14) . 1_655 ?
Sb1 Yb2 Sr1 114.565(14) 5_755 1_655 ?
Yb1 Yb2 Sr1 120.771(19) . 1_655 ?
Yb1 Yb2 Sr1 59.229(19) 5_755 1_655 ?
Sr1 Yb2 Sr1 59.229(19) 5_755 1_655 ?
Sb3 Yb2 Sr1 130.447(12) 1_656 5_655 ?
Sb3 Yb2 Sr1 49.553(12) 5_654 5_655 ?
Sb3 Yb2 Sr1 130.447(13) 1_655 5_655 ?
Sb3 Yb2 Sr1 49.553(12) 5_655 5_655 ?
Sb1 Yb2 Sr1 114.565(14) . 5_655 ?
Sb1 Yb2 Sr1 65.435(14) 5_755 5_655 ?
Yb1 Yb2 Sr1 59.229(19) . 5_655 ?
Yb1 Yb2 Sr1 120.771(19) 5_755 5_655 ?
Sr1 Yb2 Sr1 120.771(19) 5_755 5_655 ?
Sr1 Yb2 Sr1 180.000(11) 1_655 5_655 ?
Sb2 Yb3 Sb2 88.57(2) 7_666 7_665 ?
Sb2 Yb3 Sb1 89.362(19) 7_666 7_565 ?
Sb2 Yb3 Sb1 89.362(19) 7_665 7_565 ?
Sb2 Yb3 Sb2 178.826(14) 7_666 . ?
Sb2 Yb3 Sb2 91.846(17) 7_665 . ?
Sb1 Yb3 Sb2 91.740(19) 7_565 . ?
Sb2 Yb3 Sb2 91.846(17) 7_666 1_556 ?
Sb2 Yb3 Sb2 178.826(14) 7_665 1_556 ?
Sb1 Yb3 Sb2 91.740(19) 7_565 1_556 ?
Sb2 Yb3 Sb2 87.72(2) . 1_556 ?
Sb2 Yb3 Sb1 91.617(19) 7_666 . ?
Sb2 Yb3 Sb1 91.617(19) 7_665 . ?
Sb1 Yb3 Sb1 178.63(2) 7_565 . ?
Sb2 Yb3 Sb1 87.274(19) . . ?
Sb2 Yb3 Sb1 87.274(19) 1_556 . ?
Sb2 Yb3 Yb3 125.776(14) 7_666 7_565 ?
Sb2 Yb3 Yb3 125.776(14) 7_665 7_565 ?
Sb1 Yb3 Yb3 55.642(16) 7_565 7_565 ?
Sb2 Yb3 Yb3 54.719(13) . 7_565 ?
Sb2 Yb3 Yb3 54.719(13) 1_556 7_565 ?
Sb1 Yb3 Yb3 122.99(2) . 7_565 ?
Sb2 Yb3 Yb3 55.351(13) 7_666 7_665 ?
Sb2 Yb3 Yb3 55.351(13) 7_665 7_665 ?
Sb1 Yb3 Yb3 126.53(2) 7_565 7_665 ?
Sb2 Yb3 Yb3 124.114(15) . 7_665 ?
Sb2 Yb3 Yb3 124.114(15) 1_556 7_665 ?
Sb1 Yb3 Yb3 54.841(15) . 7_665 ?
Yb3 Yb3 Yb3 177.83(2) 7_565 7_665 ?
Sb2 Yb3 Al1 45.29(4) 7_666 7_666 ?
Sb2 Yb3 Al1 98.23(4) 7_665 7_666 ?
Sb1 Yb3 Al1 45.71(4) 7_565 7_666 ?
Sb2 Yb3 Al1 135.68(4) . 7_666 ?
Sb2 Yb3 Al1 82.84(4) 1_556 7_666 ?
Sb1 Yb3 Al1 135.01(4) . 7_666 ?
Yb3 Yb3 Al1 85.42(4) 7_565 7_666 ?
Yb3 Yb3 Al1 96.31(4) 7_665 7_666 ?
Sb2 Yb3 Al1 98.23(4) 7_666 7_665 ?
Sb2 Yb3 Al1 45.29(4) 7_665 7_665 ?
Sb1 Yb3 Al1 45.71(4) 7_565 7_665 ?
Sb2 Yb3 Al1 82.84(4) . 7_665 ?
Sb2 Yb3 Al1 135.68(4) 1_556 7_665 ?
Sb1 Yb3 Al1 135.01(4) . 7_665 ?
Yb3 Yb3 Al1 85.42(4) 7_565 7_665 ?
Yb3 Yb3 Al1 96.31(4) 7_665 7_665 ?
Al1 Yb3 Al1 74.64(6) 7_666 7_665 ?
Sb2 Yb3 Yb1 126.459(14) 7_666 . ?
Sb2 Yb3 Yb1 126.459(14) 7_665 . ?
Sb1 Yb3 Yb1 124.78(2) 7_565 . ?
Sb2 Yb3 Yb1 52.481(13) . . ?
Sb2 Yb3 Yb1 52.481(13) 1_556 . ?
Sb1 Yb3 Yb1 53.850(19) . . ?
Yb3 Yb3 Yb1 69.140(14) 7_565 . ?
Yb3 Yb3 Yb1 108.691(17) 7_665 . ?
Al1 Yb3 Yb1 135.31(4) 7_666 . ?
Al1 Yb3 Yb1 135.31(4) 7_665 . ?
Al1 Sb1 Al1 110.79(10) 1_656 1_655 ?
Al1 Sb1 Yb2 82.38(6) 1_656 . ?
Al1 Sb1 Yb2 82.38(6) 1_655 . ?
Al1 Sb1 Yb3 76.37(6) 1_656 7_665 ?
Al1 Sb1 Yb3 76.37(6) 1_655 7_665 ?
Yb2 Sb1 Yb3 141.97(2) . 7_665 ?
Al1 Sb1 Yb3 113.67(6) 1_656 . ?
Al1 Sb1 Yb3 113.67(6) 1_655 . ?
Yb2 Sb1 Yb3 148.51(2) . . ?
Yb3 Sb1 Yb3 69.517(19) 7_665 . ?
Al1 Sb1 Yb1 119.58(5) 1_656 . ?
Al1 Sb1 Yb1 119.57(5) 1_655 . ?
Yb2 Sb1 Yb1 73.856(16) . . ?
Yb3 Sb1 Yb1 144.17(2) 7_665 . ?
Yb3 Sb1 Yb1 74.65(2) . . ?
Al1 Sb2 Yb3 76.95(5) . 7_564 ?
Al1 Sb2 Yb3 76.95(5) . 7_565 ?
Yb3 Sb2 Yb3 88.57(2) 7_564 7_565 ?
Al1 Sb2 Yb3 136.082(11) . . ?
Yb3 Sb2 Yb3 128.64(2) 7_564 . ?
Yb3 Sb2 Yb3 69.931(15) 7_565 . ?
Al1 Sb2 Yb3 136.081(11) . 1_554 ?
Yb3 Sb2 Yb3 69.931(16) 7_564 1_554 ?
Yb3 Sb2 Yb3 128.64(2) 7_565 1_554 ?
Yb3 Sb2 Yb3 87.72(2) . 1_554 ?
Al1 Sb2 Yb1 73.02(5) . 1_554 ?
Yb3 Sb2 Yb1 84.893(16) 7_564 1_554 ?
Yb3 Sb2 Yb1 149.97(2) 7_565 1_554 ?
Yb3 Sb2 Yb1 134.89(2) . 1_554 ?
Yb3 Sb2 Yb1 76.015(17) 1_554 1_554 ?
Al1 Sb2 Sr1 73.02(5) . 1_554 ?
Yb3 Sb2 Sr1 84.893(16) 7_564 1_554 ?
Yb3 Sb2 Sr1 149.97(2) 7_565 1_554 ?
Yb3 Sb2 Sr1 134.89(2) . 1_554 ?
Yb3 Sb2 Sr1 76.015(17) 1_554 1_554 ?
Yb1 Sb2 Sr1 0.000(13) 1_554 1_554 ?
Al1 Sb2 Yb1 73.02(5) . . ?
Yb3 Sb2 Yb1 149.97(2) 7_564 . ?
Yb3 Sb2 Yb1 84.893(16) 7_565 . ?
Yb3 Sb2 Yb1 76.015(17) . . ?
Yb3 Sb2 Yb1 134.89(2) 1_554 . ?
Yb1 Sb2 Yb1 86.27(3) 1_554 . ?
Sr1 Sb2 Yb1 86.27(3) 1_554 . ?
Al1 Sb3 Sb3 113.63(6) . 5_654 ?
Al1 Sb3 Yb2 80.83(4) . 1_454 ?
Sb3 Sb3 Yb2 133.826(13) 5_654 1_454 ?
Al1 Sb3 Yb2 80.83(4) . 1_455 ?
Sb3 Sb3 Yb2 133.826(13) 5_654 1_455 ?
Yb2 Sb3 Yb2 90.44(2) 1_454 1_455 ?
Al1 Sb3 Sr1 137.403(15) . 5_654 ?
Sb3 Sb3 Sr1 66.385(19) 5_654 5_654 ?
Yb2 Sb3 Sr1 73.912(16) 1_454 5_654 ?
Yb2 Sb3 Sr1 132.05(2) 1_455 5_654 ?
Al1 Sb3 Yb1 137.403(15) . 5_654 ?
Sb3 Sb3 Yb1 66.385(19) 5_654 5_654 ?
Yb2 Sb3 Yb1 73.912(16) 1_454 5_654 ?
Yb2 Sb3 Yb1 132.05(2) 1_455 5_654 ?
Sr1 Sb3 Yb1 0.00(2) 5_654 5_654 ?
Al1 Sb3 Sr1 137.403(15) . 5_655 ?
Sb3 Sb3 Sr1 66.385(19) 5_654 5_655 ?
Yb2 Sb3 Sr1 132.05(2) 1_454 5_655 ?
Yb2 Sb3 Sr1 73.912(15) 1_455 5_655 ?
Sr1 Sb3 Sr1 83.67(2) 5_654 5_655 ?
Yb1 Sb3 Sr1 83.67(2) 5_654 5_655 ?
Al1 Sb3 Yb1 137.403(15) . 5_655 ?
Sb3 Sb3 Yb1 66.385(19) 5_654 5_655 ?
Yb2 Sb3 Yb1 132.05(2) 1_454 5_655 ?
Yb2 Sb3 Yb1 73.912(15) 1_455 5_655 ?
Sr1 Sb3 Yb1 83.67(2) 5_654 5_655 ?
Yb1 Sb3 Yb1 83.67(2) 5_654 5_655 ?
Sr1 Sb3 Yb1 0.00(2) 5_655 5_655 ?
Al1 Sb3 Yb1 68.34(4) . . ?
Sb3 Sb3 Yb1 62.231(19) 5_654 . ?
Yb2 Sb3 Yb1 149.10(2) 1_454 . ?
Yb2 Sb3 Yb1 86.774(16) 1_455 . ?
Sr1 Sb3 Yb1 128.62(2) 5_654 . ?
Yb1 Sb3 Yb1 128.62(2) 5_654 . ?
Sr1 Sb3 Yb1 76.40(2) 5_655 . ?
Yb1 Sb3 Yb1 76.40(2) 5_655 . ?
Al1 Sb3 Sr1 68.34(4) . 1_554 ?
Sb3 Sb3 Sr1 62.231(19) 5_654 1_554 ?
Yb2 Sb3 Sr1 86.774(16) 1_454 1_554 ?
Yb2 Sb3 Sr1 149.10(2) 1_455 1_554 ?
Sr1 Sb3 Sr1 76.40(2) 5_654 1_554 ?
Yb1 Sb3 Sr1 76.40(2) 5_654 1_554 ?
Sr1 Sb3 Sr1 128.62(2) 5_655 1_554 ?
Yb1 Sb3 Sr1 128.62(2) 5_655 1_554 ?
Yb1 Sb3 Sr1 80.20(2) . 1_554 ?
Al1 Sb3 Yb1 68.34(4) . 1_554 ?
Sb3 Sb3 Yb1 62.231(19) 5_654 1_554 ?
Yb2 Sb3 Yb1 86.774(16) 1_454 1_554 ?
Yb2 Sb3 Yb1 149.10(2) 1_455 1_554 ?
Sr1 Sb3 Yb1 76.40(2) 5_654 1_554 ?
Yb1 Sb3 Yb1 76.40(2) 5_654 1_554 ?
Sr1 Sb3 Yb1 128.62(2) 5_655 1_554 ?
Yb1 Sb3 Yb1 128.62(2) 5_655 1_554 ?
Yb1 Sb3 Yb1 80.20(2) . 1_554 ?
Sr1 Sb3 Yb1 0.00(2) 1_554 1_554 ?
Sb2 Al1 Sb1 113.15(7) . 1_454 ?
Sb2 Al1 Sb1 113.15(7) . 1_455 ?
Sb1 Al1 Sb1 110.79(10) 1_454 1_455 ?
Sb2 Al1 Sb3 107.97(10) . . ?
Sb1 Al1 Sb3 105.58(7) 1_454 . ?
Sb1 Al1 Sb3 105.58(7) 1_455 . ?
Sb2 Al1 Yb1 60.97(5) . . ?
Sb1 Al1 Yb1 162.91(8) 1_454 . ?
Sb1 Al1 Yb1 85.81(3) 1_455 . ?
Sb3 Al1 Yb1 64.41(5) . . ?
Sb2 Al1 Yb1 60.97(5) . 1_554 ?
Sb1 Al1 Yb1 85.81(3) 1_454 1_554 ?
Sb1 Al1 Yb1 162.91(8) 1_455 1_554 ?
Sb3 Al1 Yb1 64.41(5) . 1_554 ?
Yb1 Al1 Yb1 77.37(6) . 1_554 ?
Sb2 Al1 Sr1 60.97(5) . 1_554 ?
Sb1 Al1 Sr1 85.81(3) 1_454 1_554 ?
Sb1 Al1 Sr1 162.91(8) 1_455 1_554 ?
Sb3 Al1 Sr1 64.41(5) . 1_554 ?
Yb1 Al1 Sr1 77.37(6) . 1_554 ?
Yb1 Al1 Sr1 0.000(12) 1_554 1_554 ?
Sb2 Al1 Yb3 57.76(5) . 7_565 ?
Sb1 Al1 Yb3 117.84(9) 1_454 7_565 ?
Sb1 Al1 Yb3 57.92(4) 1_455 7_565 ?
Sb3 Al1 Yb3 136.52(5) . 7_565 ?
Yb1 Al1 Yb3 73.91(4) . 7_565 ?
Yb1 Al1 Yb3 118.73(8) 1_554 7_565 ?
Sr1 Al1 Yb3 118.73(8) 1_554 7_565 ?
Sb2 Al1 Yb3 57.76(5) . 7_564 ?
Sb1 Al1 Yb3 57.92(4) 1_454 7_564 ?
Sb1 Al1 Yb3 117.84(9) 1_455 7_564 ?
Sb3 Al1 Yb3 136.52(5) . 7_564 ?
Yb1 Al1 Yb3 118.73(8) . 7_564 ?
Yb1 Al1 Yb3 73.91(4) 1_554 7_564 ?
Sr1 Al1 Yb3 73.91(4) 1_554 7_564 ?
Yb3 Al1 Yb3 74.64(6) 7_565 7_564 ?

loop_
_geom_bond_atom_site_label_1
_geom_bond_atom_site_label_2
_geom_bond_distance
_geom_bond_site_symmetry_2
_geom_bond_publ_flag
Yb1 Sb2 3.2541(8) 1_556 ?
Yb1 Sb2 3.2541(8) . ?
Yb1 Sb1 3.3336(10) . ?
Yb1 Sb3 3.3358(7) 5_654 ?
Yb1 Sb3 3.3358(7) 5_655 ?
Yb1 Sb3 3.4542(8) . ?
Yb1 Sb3 3.4542(8) 1_556 ?
Yb1 Al1 3.559(2) . ?
Yb1 Al1 3.559(2) 1_556 ?
Yb1 Yb2 3.8932(8) . ?
Yb1 Yb3 3.9812(10) . ?
Yb1 Yb1 4.2002(13) 5_655 ?
Yb2 Sb3 3.1344(6) 1_656 ?
Yb2 Sb3 3.1344(6) 5_654 ?
Yb2 Sb3 3.1344(6) 1_655 ?
Yb2 Sb3 3.1344(6) 5_655 ?
Yb2 Sb1 3.1412(9) . ?
Yb2 Sb1 3.1412(9) 5_755 ?
Yb2 Yb1 3.8932(8) 5_755 ?
Yb2 Sr1 3.8932(8) 5_755 ?
Yb2 Sr1 4.5319(9) 1_655 ?
Yb2 Sr1 4.5319(9) 5_655 ?
Yb3 Sb2 3.1864(6) 7_666 ?
Yb3 Sb2 3.1864(6) 7_665 ?
Yb3 Sb1 3.1997(8) 7_565 ?
Yb3 Sb2 3.2111(6) . ?
Yb3 Sb2 3.2111(6) 1_556 ?
Yb3 Sb1 3.2309(8) . ?
Yb3 Yb3 3.6663(7) 7_565 ?
Yb3 Yb3 3.6663(8) 7_665 ?
Yb3 Al1 3.670(2) 7_666 ?
Yb3 Al1 3.670(2) 7_665 ?
Sb1 Al1 2.7030(17) 1_656 ?
Sb1 Al1 2.7030(17) 1_655 ?
Sb1 Yb3 3.1997(8) 7_665 ?
Sb2 Al1 2.677(3) . ?
Sb2 Yb3 3.1864(6) 7_564 ?
Sb2 Yb3 3.1864(6) 7_565 ?
Sb2 Yb3 3.2111(6) 1_554 ?
Sb2 Yb1 3.2541(8) 1_554 ?
Sb2 Sr1 3.2541(8) 1_554 ?
Sb3 Al1 2.812(3) . ?
Sb3 Sb3 2.9456(14) 5_654 ?
Sb3 Yb2 3.1344(6) 1_454 ?
Sb3 Yb2 3.1344(6) 1_455 ?
Sb3 Sr1 3.3358(7) 5_654 ?
Sb3 Yb1 3.3358(7) 5_654 ?
Sb3 Sr1 3.3358(7) 5_655 ?
Sb3 Yb1 3.3358(7) 5_655 ?
Sb3 Sr1 3.4542(8) 1_554 ?
Sb3 Yb1 3.4542(8) 1_554 ?
Al1 Sb1 2.7030(17) 1_454 ?
Al1 Sb1 2.7030(17) 1_455 ?
Al1 Yb1 3.559(2) 1_554 ?
Al1 Sr1 3.559(2) 1_554 ?
Al1 Yb3 3.670(2) 7_565 ?
Al1 Yb3 3.670(2) 7_564 ?
